data_4517013
loop_
_publ_author_name
'Mehrotra, Sonam'
'Raje, Sakthi'
'Jain, Anant Kumar'
'Angamuthu, Raja'

_publ_section_title
;
 Benzimidazolines Convert Sulfur Dioxide to Bisulfate at Room Temperature
 and Atmospheric Pressure Utilizing Aerial Oxygen
;
_journal_issue 7
_journal_name_full 'ACS Sustainable Chemistry &amp; Engineering'
_journal_page_first 6322
_journal_paper_doi 10.1021/acssuschemeng.7b01495
_journal_volume 5
_journal_year 2017
_chemical_formula_sum 'C20 H20 N5 O5 S'
_chemical_formula_weight 442.47
_space_group_IT_number 2
_space_group_name_Hall '-P 1'
_space_group_name_H-M_alt 'P -1'
_atom_sites_solution_hydrogens geom
_atom_sites_solution_primary direct
_atom_sites_solution_secondary difmap
_audit_creation_method SHELXL-97
_cell_angle_alpha 64.0149(19)
_cell_angle_beta 71.014(2)
_cell_angle_gamma 70.772(2)
_cell_formula_units_Z 4
_cell_length_a 10.8743(8)
_cell_length_b 12.9713(9)
_cell_length_c 13.3718(10)
_cell_measurement_temperature 293(2)
_cell_volume 1564.0(2)
_computing_structure_refinement 'SHELXL-97 (Sheldrick, 2008)'
_computing_structure_solution 'SHELXS-97 (Sheldrick, 2008)'
_diffrn_ambient_temperature 293(2)
_diffrn_measured_fraction_theta_full 0.999
_diffrn_measured_fraction_theta_max 0.999
_diffrn_radiation_monochromator graphite
_diffrn_radiation_source 'fine-focus sealed tube'
_diffrn_radiation_type MoK\a
_diffrn_radiation_wavelength 0.71073
_diffrn_reflns_av_R_equivalents 0.0441
_diffrn_reflns_av_sigmaI/netI 0.0460
_diffrn_reflns_limit_h_max 13
_diffrn_reflns_limit_h_min -13
_diffrn_reflns_limit_k_max 15
_diffrn_reflns_limit_k_min -15
_diffrn_reflns_limit_l_max 16
_diffrn_reflns_limit_l_min -16
_diffrn_reflns_number 20542
_diffrn_reflns_theta_full 26.00
_diffrn_reflns_theta_max 26.00
_diffrn_reflns_theta_min 1.98
_exptl_absorpt_coefficient_mu 0.265
_exptl_crystal_density_diffrn 1.879
_exptl_crystal_density_method 'not measured'
_exptl_crystal_F_000 924
_refine_diff_density_max 0.445
_refine_diff_density_min -0.557
_refine_diff_density_rms 0.096
_refine_ls_extinction_method none
_refine_ls_goodness_of_fit_ref 1.020
_refine_ls_hydrogen_treatment mixed
_refine_ls_matrix_type full
_refine_ls_number_parameters 423
_refine_ls_number_reflns 6143
_refine_ls_number_restraints 0
_refine_ls_restrained_S_all 1.020
_refine_ls_R_factor_all 0.0619
_refine_ls_R_factor_gt 0.0439
_refine_ls_shift/su_max 0.003
_refine_ls_shift/su_mean 0.000
_refine_ls_structure_factor_coef Fsqd
_refine_ls_weighting_details 'calc w=1/[\s^2^(Fo^2^)+(0.1000P)^2^+0.0000P] where P=(Fo^2^+2Fc^2^)/3'
_refine_ls_weighting_scheme calc
_refine_ls_wR_factor_gt 0.1279
_refine_ls_wR_factor_ref 0.1427
_reflns_number_gt 4853
_reflns_number_total 6143
_reflns_threshold_expression >2sigma(I)
_cod_data_source_file sc7b01495_si_002.cif
_cod_data_source_block 6nova_0m
_cod_original_cell_volume 1564.1(2)
_cod_database_code 4517013

loop_
_symmetry_equiv_pos_as_xyz
'x, y, z'
'-x, -y, -z'

loop_
_atom_site_label
_atom_site_type_symbol
_atom_site_fract_x
_atom_site_fract_y
_atom_site_fract_z
_atom_site_U_iso_or_equiv
_atom_site_adp_type
_atom_site_occupancy
_atom_site_symmetry_multiplicity
_atom_site_calc_flag
_atom_site_refinement_flags
S2 S 0.71170(5) 0.72798(5) 0.65115(4) 0.01538(16) Uani 1 1 d .
S3 S 0.45486(5) 0.89523(5) 0.86005(4) 0.01625(16) Uani 1 1 d .
O12 O 0.46811(15) 0.76393(13) 0.88453(12) 0.0190(3) Uani 1 1 d .
H12 H 0.5421 0.7378 0.8521 0.029 Uiso 1 1 calc R
O7 O 0.69291(15) 0.68332(14) 0.77616(12) 0.0237(4) Uani 1 1 d .
O10 O 0.54056(16) 0.89951(13) 0.92098(13) 0.0256(4) Uani 1 1 d .
O11 O 0.31468(15) 0.93693(14) 0.90090(13) 0.0249(4) Uani 1 1 d .
O9 O 0.49566(15) 0.95399(13) 0.73669(12) 0.0209(4) Uani 1 1 d .
O8 O 0.60976(16) 0.70986(15) 0.61856(13) 0.0298(4) Uani 1 1 d .
O5 O 0.84610(16) 0.68618(14) 0.59845(13) 0.0259(4) Uani 1 1 d .
O1 O -0.18693(16) 0.07350(13) 0.88911(12) 0.0247(4) Uani 1 1 d .
H1 H -0.2295 0.0747 0.9519 0.037 Uiso 1 1 calc R
O2 O 0.62917(16) 0.69146(13) 0.06944(12) 0.0224(4) Uani 1 1 d .
H2 H 0.5958 0.7587 0.0316 0.034 Uiso 1 1 calc R
O6 O 0.69869(17) 0.86296(14) 0.60858(14) 0.0290(4) Uani 1 1 d .
H6 H 0.6261 0.8926 0.6398 0.044 Uiso 1 1 calc R
N4 N 0.73640(17) 0.43070(15) 0.16333(15) 0.0161(4) Uani 1 1 d .
N3 N 0.91857(17) 0.46040(15) 0.17192(14) 0.0152(4) Uani 1 1 d .
N2 N -0.06198(17) 0.01643(15) 0.67169(14) 0.0152(4) Uani 1 1 d .
N1 N 0.11922(17) 0.06134(15) 0.66207(14) 0.0155(4) Uani 1 1 d .
C25 C 0.7057(2) 0.58512(18) 0.23828(18) 0.0169(5) Uani 1 1 d .
C24 C 0.7852(2) 0.49395(18) 0.19175(17) 0.0150(5) Uani 1 1 d .
C10 C -0.0934(2) 0.19681(19) 0.70877(18) 0.0159(5) Uani 1 1 d .
C18 C 0.9683(2) 0.1999(2) 0.05772(18) 0.0211(5) Uani 1 1 d .
H18 H 0.9747 0.1406 0.0338 0.025 Uiso 1 1 calc R
C21 C 0.9577(2) 0.37115(18) 0.12908(17) 0.0163(5) Uani 1 1 d .
C26 C 0.6280(2) 0.68614(19) 0.17271(18) 0.0171(5) Uani 1 1 d .
C16 C 0.8419(2) 0.35207(19) 0.12460(17) 0.0157(5) Uani 1 1 d .
C6 C 0.1599(2) -0.03952(18) 0.63599(17) 0.0153(5) Uani 1 1 d .
C13 C -0.2435(2) 0.39470(19) 0.75627(19) 0.0205(5) Uani 1 1 d .
H13 H -0.2938 0.4612 0.7725 0.025 Uiso 1 1 calc R
C8 C -0.2034(2) 0.0206(2) 0.68796(18) 0.0190(5) Uani 1 1 d .
H8A H -0.2311 -0.0396 0.7590 0.029 Uiso 1 1 calc R
H8B H -0.2160 0.0080 0.6267 0.029 Uiso 1 1 calc R
H8C H -0.2555 0.0962 0.6888 0.029 Uiso 1 1 calc R
C15 C -0.0815(2) 0.30912(19) 0.62804(18) 0.0199(5) Uani 1 1 d .
H15 H -0.0226 0.3172 0.5581 0.024 Uiso 1 1 calc R
C1 C 0.0442(2) -0.06690(18) 0.64108(17) 0.0159(5) Uani 1 1 d .
C27 C 0.5563(2) 0.7741(2) 0.21515(19) 0.0213(5) Uani 1 1 d .
H27 H 0.5064 0.8427 0.1710 0.026 Uiso 1 1 calc R
C19 C 1.0850(2) 0.2213(2) 0.06027(18) 0.0209(5) Uani 1 1 d .
H19 H 1.1667 0.1762 0.0371 0.025 Uiso 1 1 calc R
C11 C -0.1821(2) 0.18458(19) 0.81469(18) 0.0175(5) Uani 1 1 d .
C7 C 0.2085(2) 0.12148(19) 0.66792(19) 0.0189(5) Uani 1 1 d .
H7A H 0.2261 0.1849 0.5965 0.028 Uiso 1 1 calc R
H7B H 0.2908 0.0668 0.6835 0.028 Uiso 1 1 calc R
H7C H 0.1669 0.1521 0.7275 0.028 Uiso 1 1 calc R
C30 C 0.7076(2) 0.5725(2) 0.34723(18) 0.0207(5) Uani 1 1 d .
H30 H 0.7590 0.5051 0.3912 0.025 Uiso 1 1 calc R
C9 C -0.0138(2) 0.09278(19) 0.68269(17) 0.0148(4) Uani 1 1 d .
C3 C 0.1725(2) -0.22635(19) 0.58643(18) 0.0220(5) Uani 1 1 d .
H3 H 0.1797 -0.2891 0.5671 0.026 Uiso 1 1 calc R
C5 C 0.2856(2) -0.10768(19) 0.60984(18) 0.0200(5) Uani 1 1 d .
H5 H 0.3628 -0.0909 0.6091 0.024 Uiso 1 1 calc R
C22 C 1.0099(2) 0.51169(19) 0.18718(19) 0.0190(5) Uani 1 1 d .
H22A H 0.9642 0.5874 0.1911 0.028 Uiso 1 1 calc R
H22B H 1.0849 0.5201 0.1240 0.028 Uiso 1 1 calc R
H22C H 1.0403 0.4611 0.2565 0.028 Uiso 1 1 calc R
C20 C 1.0832(2) 0.30674(19) 0.09593(17) 0.0186(5) Uani 1 1 d .
H20 H 1.1610 0.3205 0.0977 0.022 Uiso 1 1 calc R
C12 C -0.2567(2) 0.28406(19) 0.83731(18) 0.0195(5) Uani 1 1 d .
H12A H -0.3160 0.2769 0.9070 0.023 Uiso 1 1 calc R
C23 C 0.5957(2) 0.4390(2) 0.1746(2) 0.0218(5) Uani 1 1 d .
H23A H 0.5420 0.4810 0.2236 0.033 Uiso 1 1 calc R
H23B H 0.5789 0.3614 0.2066 0.033 Uiso 1 1 calc R
H23C H 0.5736 0.4800 0.1009 0.033 Uiso 1 1 calc R
C29 C 0.6342(2) 0.6588(2) 0.38976(19) 0.0242(5) Uani 1 1 d .
H29 H 0.6345 0.6497 0.4626 0.029 Uiso 1 1 calc R
C2 C 0.0474(2) -0.16097(19) 0.61540(17) 0.0193(5) Uani 1 1 d .
H2A H -0.0300 -0.1786 0.6176 0.023 Uiso 1 1 calc R
C28 C 0.5592(2) 0.7601(2) 0.3223(2) 0.0232(5) Uani 1 1 d .
H28 H 0.5103 0.8192 0.3503 0.028 Uiso 1 1 calc R
C14 C -0.1563(2) 0.4076(2) 0.65139(19) 0.0221(5) Uani 1 1 d .
H14 H -0.1485 0.4821 0.5975 0.027 Uiso 1 1 calc R
C17 C 0.8438(2) 0.26457(19) 0.08966(18) 0.0195(5) Uani 1 1 d .
H17 H 0.7660 0.2507 0.0880 0.023 Uiso 1 1 calc R
C4 C 0.2895(2) -0.2013(2) 0.58515(18) 0.0221(5) Uani 1 1 d .
H4 H 0.3715 -0.2492 0.5672 0.026 Uiso 1 1 calc R

loop_
_atom_site_aniso_label
_atom_site_aniso_U_11
_atom_site_aniso_U_22
_atom_site_aniso_U_33
_atom_site_aniso_U_23
_atom_site_aniso_U_13
_atom_site_aniso_U_12
S2 0.0163(3) 0.0152(3) 0.0146(3) -0.0067(2) -0.0010(2) -0.0041(2)
S3 0.0177(3) 0.0146(3) 0.0146(3) -0.0051(2) -0.0032(2) -0.0019(2)
O12 0.0184(8) 0.0171(8) 0.0211(8) -0.0091(7) 0.0009(6) -0.0056(7)
O7 0.0214(9) 0.0278(9) 0.0165(8) -0.0080(7) -0.0040(6) 0.0011(7)
O10 0.0343(10) 0.0181(8) 0.0280(9) -0.0057(7) -0.0156(7) -0.0053(7)
O11 0.0216(9) 0.0248(9) 0.0201(8) -0.0090(7) -0.0018(7) 0.0032(7)
O9 0.0214(8) 0.0187(8) 0.0152(8) -0.0035(7) -0.0011(6) -0.0018(7)
O8 0.0288(10) 0.0443(11) 0.0271(9) -0.0181(8) -0.0012(7) -0.0190(8)
O5 0.0210(9) 0.0268(9) 0.0239(9) -0.0116(8) 0.0020(7) -0.0015(7)
O1 0.0335(10) 0.0168(8) 0.0157(8) -0.0060(7) 0.0038(7) -0.0048(7)
O2 0.0229(9) 0.0224(9) 0.0186(8) -0.0056(7) -0.0089(7) 0.0007(7)
O6 0.0335(10) 0.0180(9) 0.0309(10) -0.0121(8) 0.0052(8) -0.0076(8)
N4 0.0150(9) 0.0170(9) 0.0173(9) -0.0067(8) -0.0035(7) -0.0042(8)
N3 0.0149(9) 0.0167(9) 0.0140(9) -0.0050(8) -0.0046(7) -0.0029(7)
N2 0.0151(9) 0.0168(9) 0.0133(9) -0.0064(8) -0.0014(7) -0.0035(7)
N1 0.0148(9) 0.0163(10) 0.0146(9) -0.0058(8) -0.0027(7) -0.0026(7)
C25 0.0174(11) 0.0166(11) 0.0183(11) -0.0072(9) -0.0028(9) -0.0054(9)
C24 0.0177(11) 0.0142(11) 0.0124(10) -0.0026(9) -0.0056(8) -0.0034(9)
C10 0.0147(11) 0.0181(11) 0.0169(11) -0.0083(9) -0.0032(8) -0.0037(9)
C18 0.0283(13) 0.0183(12) 0.0177(11) -0.0086(10) -0.0024(9) -0.0060(10)
C21 0.0221(12) 0.0134(11) 0.0133(11) -0.0032(9) -0.0054(9) -0.0046(9)
C26 0.0150(11) 0.0201(12) 0.0177(11) -0.0077(9) -0.0015(9) -0.0064(9)
C16 0.0174(11) 0.0169(11) 0.0108(10) -0.0038(9) -0.0026(8) -0.0037(9)
C6 0.0183(11) 0.0140(11) 0.0104(10) -0.0023(9) -0.0027(8) -0.0030(9)
C13 0.0188(12) 0.0153(11) 0.0280(13) -0.0117(10) -0.0047(10) 0.0003(9)
C8 0.0147(11) 0.0235(12) 0.0196(11) -0.0079(10) -0.0028(9) -0.0061(9)
C15 0.0203(12) 0.0207(12) 0.0170(11) -0.0061(10) -0.0005(9) -0.0072(10)
C1 0.0195(11) 0.0140(11) 0.0103(10) -0.0025(9) -0.0017(8) -0.0031(9)
C27 0.0180(11) 0.0187(12) 0.0251(13) -0.0067(10) -0.0045(9) -0.0035(9)
C19 0.0219(12) 0.0188(12) 0.0164(11) -0.0066(9) -0.0016(9) 0.0000(9)
C11 0.0163(11) 0.0183(12) 0.0167(11) -0.0056(9) -0.0031(9) -0.0039(9)
C7 0.0155(11) 0.0211(12) 0.0220(12) -0.0069(10) -0.0068(9) -0.0052(9)
C30 0.0271(13) 0.0178(12) 0.0191(12) -0.0067(10) -0.0091(9) -0.0035(10)
C9 0.0167(11) 0.0166(11) 0.0104(10) -0.0043(9) -0.0026(8) -0.0040(9)
C3 0.0346(14) 0.0127(11) 0.0150(11) -0.0040(9) -0.0035(10) -0.0039(10)
C5 0.0187(11) 0.0195(12) 0.0146(11) -0.0024(9) -0.0014(9) -0.0029(9)
C22 0.0191(11) 0.0180(12) 0.0227(12) -0.0072(10) -0.0077(9) -0.0049(9)
C20 0.0163(11) 0.0208(12) 0.0146(11) -0.0025(9) -0.0018(9) -0.0062(9)
C12 0.0179(11) 0.0232(12) 0.0176(11) -0.0102(10) 0.0006(9) -0.0055(10)
C23 0.0157(11) 0.0255(13) 0.0278(13) -0.0134(11) -0.0041(9) -0.0044(10)
C29 0.0330(14) 0.0234(13) 0.0183(12) -0.0084(10) -0.0049(10) -0.0083(11)
C2 0.0248(12) 0.0182(12) 0.0135(11) -0.0033(9) -0.0025(9) -0.0082(10)
C28 0.0231(12) 0.0219(12) 0.0291(13) -0.0167(11) 0.0000(10) -0.0059(10)
C14 0.0225(12) 0.0174(12) 0.0241(12) -0.0058(10) -0.0030(9) -0.0061(10)
C17 0.0238(12) 0.0204(12) 0.0166(11) -0.0063(10) -0.0044(9) -0.0082(10)
C4 0.0235(12) 0.0186(12) 0.0136(11) -0.0052(9) 0.0003(9) 0.0029(10)

loop_
_atom_type_symbol
_atom_type_description
_atom_type_scat_dispersion_real
_atom_type_scat_dispersion_imag
_atom_type_scat_source
C C 0.0033 0.0016 'International Tables Vol C Tables 4.2.6.8 and 6.1.1.4'
H H 0.0000 0.0000 'International Tables Vol C Tables 4.2.6.8 and 6.1.1.4'
N N 0.0061 0.0033 'International Tables Vol C Tables 4.2.6.8 and 6.1.1.4'
O O 0.0106 0.0060 'International Tables Vol C Tables 4.2.6.8 and 6.1.1.4'
S S 0.1246 0.1234 'International Tables Vol C Tables 4.2.6.8 and 6.1.1.4'

loop_
_geom_angle_atom_site_label_1
_geom_angle_atom_site_label_2
_geom_angle_atom_site_label_3
_geom_angle
O8 S2 O5 115.23(10)
O8 S2 O7 111.48(10)
O5 S2 O7 111.59(9)
O8 S2 O6 107.90(10)
O5 S2 O6 103.69(9)
O7 S2 O6 106.17(9)
O11 S3 O10 113.61(9)
O11 S3 O9 111.64(9)
O10 S3 O9 112.04(9)
O11 S3 O12 104.15(9)
O10 S3 O12 107.48(9)
O9 S3 O12 107.32(9)
C24 N4 C16 108.69(18)
C24 N4 C23 126.17(18)
C16 N4 C23 125.10(18)
C24 N3 C21 108.57(17)
C24 N3 C22 126.32(18)
C21 N3 C22 125.06(18)
C9 N2 C1 108.71(17)
C9 N2 C8 125.82(18)
C1 N2 C8 125.46(18)
C9 N1 C6 108.90(17)
C9 N1 C7 125.76(18)
C6 N1 C7 125.33(18)
C26 C25 C30 119.54(19)
C26 C25 C24 119.59(19)
C30 C25 C24 120.86(19)
N4 C24 N3 109.32(18)
N4 C24 C25 125.53(19)
N3 C24 C25 125.15(19)
C15 C10 C11 119.8(2)
C15 C10 C9 119.98(19)
C11 C10 C9 120.27(19)
C17 C18 C19 121.8(2)
C16 C21 C20 122.1(2)
C16 C21 N3 106.51(18)
C20 C21 N3 131.4(2)
O2 C26 C27 124.1(2)
O2 C26 C25 116.30(18)
C27 C26 C25 119.6(2)
C21 C16 N4 106.91(18)
C21 C16 C17 122.0(2)
N4 C16 C17 131.1(2)
C1 C6 C5 121.9(2)
C1 C6 N1 106.24(18)
C5 C6 N1 131.9(2)
C12 C13 C14 121.0(2)
C14 C15 C10 120.5(2)
N2 C1 C6 106.86(18)
N2 C1 C2 131.1(2)
C6 C1 C2 122.0(2)
C28 C27 C26 120.0(2)
C20 C19 C18 122.3(2)
O1 C11 C12 124.18(19)
O1 C11 C10 116.54(19)
C12 C11 C10 119.3(2)
C29 C30 C25 120.6(2)
N1 C9 N2 109.28(18)
N1 C9 C10 125.10(19)
N2 C9 C10 125.58(19)
C2 C3 C4 122.3(2)
C4 C5 C6 116.4(2)
C19 C20 C21 115.8(2)
C11 C12 C13 120.1(2)
C30 C29 C28 119.1(2)
C3 C2 C1 115.8(2)
C27 C28 C29 121.1(2)
C15 C14 C13 119.3(2)
C18 C17 C16 115.9(2)
C5 C4 C3 121.6(2)

loop_
_geom_bond_atom_site_label_1
_geom_bond_atom_site_label_2
_geom_bond_distance
S2 O8 1.4315(16)
S2 O5 1.4385(16)
S2 O7 1.4761(15)
S2 O6 1.5574(16)
S3 O11 1.4452(16)
S3 O10 1.4502(16)
S3 O9 1.4640(15)
S3 O12 1.5521(15)
O1 C11 1.352(3)
O2 C26 1.348(2)
N4 C24 1.338(3)
N4 C16 1.390(3)
N4 C23 1.460(3)
N3 C24 1.341(3)
N3 C21 1.396(3)
N3 C22 1.468(3)
N2 C9 1.341(3)
N2 C1 1.388(3)
N2 C8 1.467(3)
N1 C9 1.336(3)
N1 C6 1.395(3)
N1 C7 1.469(3)
C25 C26 1.395(3)
C25 C30 1.399(3)
C25 C24 1.468(3)
C10 C15 1.400(3)
C10 C11 1.406(3)
C10 C9 1.462(3)
C18 C17 1.381(3)
C18 C19 1.399(3)
C21 C16 1.385(3)
C21 C20 1.392(3)
C26 C27 1.388(3)
C16 C17 1.397(3)
C6 C1 1.390(3)
C6 C5 1.391(3)
C13 C12 1.388(3)
C13 C14 1.388(3)
C15 C14 1.375(3)
C1 C2 1.393(3)
C27 C28 1.372(3)
C19 C20 1.378(3)
C11 C12 1.381(3)
C30 C29 1.374(3)
C3 C2 1.381(3)
C3 C4 1.406(3)
C5 C4 1.376(3)
C29 C28 1.393(3)
